data_7043814
loop_
_publ_author_name
'Waters, Jordan'
'Chen, Qien'
'Everitt, Thomas'
'Goicoechea, Jose M.'

_publ_section_title
;
 N-heterocyclic carbene adducts of the heavier group 15 tribromides.
 Normal to abnormal isomerism and bromide ion abstraction.
;
_journal_name_full 'Dalton Trans.'
_journal_paper_doi 10.1039/C7DT02431B
_journal_year 2017
_chemical_formula_moiety 'C27 H36 Bi Br3 N2, 0.5(C4 H8 O)'
_chemical_formula_sum 'C29 H40 Bi Br3 N2 O0.5'
_chemical_formula_weight 873.34
_chemical_name_systematic
;
 (IPr)BiBr3*0.5THF
;
_space_group_crystal_system monoclinic
_space_group_IT_number 14
_space_group_name_Hall '-P 2ybc'
_space_group_name_H-M_alt 'P 1 21/c 1'
_symmetry_space_group_name_Hall '-P 2ybc'
_symmetry_space_group_name_H-M 'P 1 21/c 1'
_atom_sites_solution_hydrogens geom
_audit_creation_method SHELXL-2013
_audit_update_record
;
2017-07-04 deposited with the CCDC.
2017-07-21 downloaded from the CCDC.
;
_cell_angle_alpha 90
_cell_angle_beta 95.2530(10)
_cell_angle_gamma 90
_cell_formula_units_Z 16
_cell_length_a 35.3941(3)
_cell_length_b 17.95160(10)
_cell_length_c 20.0953(2)
_cell_measurement_reflns_used 95546
_cell_measurement_temperature 150(2)
_cell_measurement_theta_max 76.2620
_cell_measurement_theta_min 3.4260
_cell_volume 12714.54(18)
_computing_cell_refinement
;
CrysAlisPro, Agilent Technologies,
Version 1.171.37.35g (release 09-12-2014 CrysAlis171 .NET)
(compiled Dec  9 2014,15:38:47)
;
_computing_data_collection
;
CrysAlisPro, Agilent Technologies,
Version 1.171.37.35g (release 09-12-2014 CrysAlis171 .NET)
(compiled Dec  9 2014,15:38:47)
;
_computing_data_reduction
;
CrysAlisPro, Agilent Technologies,
Version 1.171.37.35g (release 09-12-2014 CrysAlis171 .NET)
(compiled Dec  9 2014,15:38:47)
;
_computing_molecular_graphics 'WinGX (Farrugia, 2005)'
_computing_publication_material 'XCIF (Sheldrick, 2001)'
_computing_structure_refinement 'SHELXL-2013 (Sheldrick, 2013)'
_computing_structure_solution 'SHELXS-97 (Sheldrick, 1990)'
_diffrn_ambient_temperature 150(2)
_diffrn_detector_area_resol_mean 10.4102
_diffrn_measured_fraction_theta_full 1.000
_diffrn_measured_fraction_theta_max 0.995
_diffrn_measurement_device_type 'SuperNova, Dual, Cu at zero, Atlas'
_diffrn_measurement_method '\w scans'
_diffrn_radiation_monochromator mirror
_diffrn_radiation_source 'SuperNova (Cu) X-ray Source'
_diffrn_radiation_type 'Cu K\a'
_diffrn_radiation_wavelength 1.54184
_diffrn_reflns_av_R_equivalents 0.0714
_diffrn_reflns_av_unetI/netI 0.0270
_diffrn_reflns_Laue_measured_fraction_full 1.000
_diffrn_reflns_Laue_measured_fraction_max 0.995
_diffrn_reflns_limit_h_max 44
_diffrn_reflns_limit_h_min -43
_diffrn_reflns_limit_k_max 18
_diffrn_reflns_limit_k_min -22
_diffrn_reflns_limit_l_max 25
_diffrn_reflns_limit_l_min -25
_diffrn_reflns_number 202772
_diffrn_reflns_point_group_measured_fraction_full 1.000
_diffrn_reflns_point_group_measured_fraction_max 0.995
_diffrn_reflns_theta_full 67.684
_diffrn_reflns_theta_max 76.402
_diffrn_reflns_theta_min 3.307
_exptl_absorpt_coefficient_mu 15.457
_exptl_absorpt_correction_T_max 1.00000
_exptl_absorpt_correction_T_min 0.35816
_exptl_absorpt_correction_type multi-scan
_exptl_absorpt_process_details
;
CrysAlisPro, Agilent Technologies,
Version 1.171.37.35g (release 09-12-2014 CrysAlis171 .NET)
(compiled Dec  9 2014,15:38:47)
Empirical absorption correction using spherical harmonics,
 implemented in SCALE3 ABSPACK scaling algorithm.
;
_exptl_crystal_colour 'pale yellow'
_exptl_crystal_density_diffrn 1.825
_exptl_crystal_description block
_exptl_crystal_F_000 6720
_exptl_crystal_size_max 0.200
_exptl_crystal_size_mid 0.160
_exptl_crystal_size_min 0.160
_refine_diff_density_max 2.442
_refine_diff_density_min -4.118
_refine_diff_density_rms 0.238
_refine_ls_extinction_method none
_refine_ls_goodness_of_fit_ref 1.106
_refine_ls_hydrogen_treatment constr
_refine_ls_matrix_type full
_refine_ls_number_parameters 1293
_refine_ls_number_reflns 26537
_refine_ls_number_restraints 89
_refine_ls_restrained_S_all 1.108
_refine_ls_R_factor_all 0.0507
_refine_ls_R_factor_gt 0.0486
_refine_ls_shift/su_max 0.002
_refine_ls_shift/su_mean 0.000
_refine_ls_structure_factor_coef Fsqd
_refine_ls_weighting_details 'w=1/[\s^2^(Fo^2^)+(0.0589P)^2^+167.0592P] where P=(Fo^2^+2Fc^2^)/3'
_refine_ls_weighting_scheme calc
_refine_ls_wR_factor_gt 0.1254
_refine_ls_wR_factor_ref 0.1273
_reflns_Friedel_coverage 0.000
_reflns_number_gt 25265
_reflns_number_total 26537
_reflns_threshold_expression 'I > 2\s(I)'
_cod_data_source_file c7dt02431b2.cif
_cod_data_source_block 2
_cod_original_formula_sum 'C29 H40 Bi Br3 N2 O0.50'
_cod_database_code 7043814
_shelx_space_group_comment
;
The symmetry employed for this shelxl refinement is uniquely defined
by the following loop, which should always be used as a source of
symmetry information in preference to the above space-group names.
They are only intended as comments.
;
_shelx_estimated_absorpt_t_min 0.148
_shelx_estimated_absorpt_t_max 0.191
_shelxl_version_number 2013-4

loop_
_space_group_symop_operation_xyz
'x, y, z'
'-x, y+1/2, -z+1/2'
'-x, -y, -z'
'x, -y-1/2, z-1/2'

loop_
_atom_site_label
_atom_site_type_symbol
_atom_site_fract_x
_atom_site_fract_y
_atom_site_fract_z
_atom_site_U_iso_or_equiv
_atom_site_adp_type
_atom_site_occupancy
_atom_site_site_symmetry_order
_atom_site_calc_flag
_atom_site_refinement_flags_posn
_atom_site_refinement_flags_adp
_atom_site_disorder_assembly
_atom_site_disorder_group
O1S O 0.4260(7) 0.7579(9) -0.0349(9) 0.189(8) Uani 1 1 d D U A 1
C1S C 0.4582(7) 0.8118(15) -0.0342(14) 0.183(11) Uani 1 1 d D U A 1
H1S1 H 0.4809 0.7898 -0.0093 0.219 Uiso 1 1 calc R U A 1
H1S2 H 0.4642 0.8210 -0.0807 0.219 Uiso 1 1 calc R U A 1
C2S C 0.4494(5) 0.8806(12) -0.0042(13) 0.134(8) Uani 1 1 d D U A 1
H2S1 H 0.4593 0.9233 -0.0284 0.161 Uiso 1 1 calc R U A 1
H2S2 H 0.4598 0.8825 0.0433 0.161 Uiso 1 1 calc R U A 1
C3S C 0.4083(5) 0.8800(9) -0.0103(12) 0.121(7) Uani 1 1 d D U A 1
H3S1 H 0.3982 0.9008 -0.0540 0.146 Uiso 1 1 calc R U A 1
H3S2 H 0.3984 0.9095 0.0258 0.146 Uiso 1 1 calc R U A 1
C4S C 0.3976(5) 0.7984(9) -0.0049(9) 0.099(5) Uani 1 1 d D U A 1
H4S1 H 0.3969 0.7838 0.0425 0.119 Uiso 1 1 calc R U A 1
H4S2 H 0.3723 0.7889 -0.0288 0.119 Uiso 1 1 calc R U A 1
O1T O -0.0161(5) 0.8887(12) 0.4697(12) 0.235(14) Uani 1 1 d D . B 1
C1T C -0.0056(7) 0.839(2) 0.5302(14) 0.30(3) Uani 1 1 d D . B 1
H1T1 H 0.0212 0.8231 0.5327 0.356 Uiso 1 1 calc R U B 1
H1T2 H -0.0107 0.8639 0.5725 0.356 Uiso 1 1 calc R U B 1
C2T C -0.0307(7) 0.7795(11) 0.5145(19) 0.23(2) Uani 1 1 d D . B 1
H2T1 H -0.0211 0.7464 0.4805 0.280 Uiso 1 1 calc R U B 1
H2T2 H -0.0348 0.7499 0.5548 0.280 Uiso 1 1 calc R U B 1
C3T C -0.0644(6) 0.8155(11) 0.4891(16) 0.172(11) Uani 1 1 d D U B 1
H3T1 H -0.0848 0.8085 0.5192 0.207 Uiso 1 1 calc R U B 1
H3T2 H -0.0732 0.7967 0.4441 0.207 Uiso 1 1 calc R U B 1
C4T C -0.0523(6) 0.8998(10) 0.4864(15) 0.165(11) Uani 1 1 d D U B 1
H4T1 H -0.0680 0.9279 0.4516 0.198 Uiso 1 1 calc R U B 1
H4T2 H -0.0528 0.9249 0.5301 0.198 Uiso 1 1 calc R U B 1
Bi1 Bi 0.13085(2) 0.83946(2) 0.24354(2) 0.01284(6) Uani 1 1 d . . C 1
Bi2 Bi 0.13994(2) 0.61610(2) 0.19740(2) 0.01525(6) Uani 1 1 d . . C 1
Br1 Br 0.17574(2) 0.92093(4) 0.33911(4) 0.02319(15) Uani 1 1 d . . C 1
Br2 Br 0.14606(2) 0.93364(4) 0.15010(4) 0.02677(16) Uani 1 1 d . . C 1
Br3 Br 0.08334(2) 0.75497(4) 0.14946(3) 0.02205(15) Uani 1 1 d . . C 1
Br4 Br 0.08311(3) 0.51325(5) 0.20988(6) 0.0467(2) Uani 1 1 d . . C 1
Br5 Br 0.12843(2) 0.66860(4) 0.31473(3) 0.02254(15) Uani 1 1 d . . C 1
Br6 Br 0.19446(2) 0.73167(4) 0.18659(4) 0.02540(16) Uani 1 1 d . . C 1
N1 N 0.06446(16) 0.9773(3) 0.2663(3) 0.0156(11) Uani 1 1 d . . C 1
N2 N 0.05757(17) 0.8835(3) 0.3305(3) 0.0159(8) Uani 1 1 d . . C 1
N3 N 0.21435(17) 0.5397(3) 0.3021(3) 0.0229(13) Uani 1 1 d . . C 1
N4 N 0.21381(18) 0.5067(3) 0.1991(3) 0.0229(12) Uani 1 1 d . U C 1
C1 C 0.07767(18) 0.9075(3) 0.2806(3) 0.0124(11) Uani 1 1 d . . C 1
C2 C 0.0366(2) 0.9964(4) 0.3075(4) 0.0226(15) Uani 1 1 d . . C 1
H2 H 0.0231 1.0422 0.3074 0.027 Uiso 1 1 calc R U C 1
C3 C 0.0323(2) 0.9373(4) 0.3480(4) 0.0230(15) Uani 1 1 d . . C 1
H3 H 0.0152 0.9335 0.3817 0.028 Uiso 1 1 calc R U C 1
C4 C 0.0729(2) 1.0265(3) 0.2127(3) 0.0159(8) Uani 1 1 d . U C 1
C5 C 0.0529(2) 1.0141(4) 0.1502(4) 0.0238(15) Uani 1 1 d . . C 1
C6 C 0.0588(3) 1.0651(5) 0.0994(4) 0.038(2) Uani 1 1 d . . C 1
H6 H 0.0457 1.0589 0.0563 0.045 Uiso 1 1 calc R U C 1
C7 C 0.0833(3) 1.1242(5) 0.1116(5) 0.042(2) Uani 1 1 d . . C 1
H7 H 0.0870 1.1586 0.0768 0.050 Uiso 1 1 calc R U C 1
C8 C 0.1024(3) 1.1336(4) 0.1732(5) 0.0349(19) Uani 1 1 d . . C 1
H8 H 0.1192 1.1746 0.1803 0.042 Uiso 1 1 calc R U C 1
C9 C 0.0980(2) 1.0857(4) 0.2255(4) 0.0240(15) Uani 1 1 d . U C 1
C10 C 0.0263(2) 0.9484(4) 0.1360(4) 0.0278(16) Uani 1 1 d . . C 1
H10 H 0.0331 0.9096 0.1708 0.033 Uiso 1 1 calc R U C 1
C11 C 0.0303(3) 0.9136(5) 0.0684(4) 0.042(2) Uani 1 1 d . . C 1
H11A H 0.0197 0.9473 0.0331 0.063 Uiso 1 1 calc R U C 1
H11B H 0.0166 0.8661 0.0650 0.063 Uiso 1 1 calc R U C 1
H11C H 0.0572 0.9049 0.0632 0.063 Uiso 1 1 calc R U C 1
C12 C -0.0148(3) 0.9704(6) 0.1417(6) 0.049(2) Uani 1 1 d . . C 1
H12A H -0.0224 1.0086 0.1082 0.074 Uiso 1 1 calc R U C 1
H12B H -0.0174 0.9903 0.1865 0.074 Uiso 1 1 calc R U C 1
H12C H -0.0311 0.9266 0.1341 0.074 Uiso 1 1 calc R U C 1
C13 C 0.1206(2) 1.0968(4) 0.2935(4) 0.0271(16) Uani 1 1 d . . C 1
H13 H 0.1188 1.0500 0.3200 0.033 Uiso 1 1 calc R U C 1
C14 C 0.1624(3) 1.1114(5) 0.2851(6) 0.046(2) Uani 1 1 d . . C 1
H14A H 0.1651 1.1601 0.2641 0.069 Uiso 1 1 calc R U C 1
H14B H 0.1720 1.0725 0.2569 0.069 Uiso 1 1 calc R U C 1
H14C H 0.1769 1.1109 0.3291 0.069 Uiso 1 1 calc R U C 1
C15 C 0.1039(3) 1.1601(6) 0.3315(6) 0.049(3) Uani 1 1 d . . C 1
H15A H 0.1018 1.2047 0.3033 0.074 Uiso 1 1 calc R U C 1
H15B H 0.1205 1.1706 0.3722 0.074 Uiso 1 1 calc R U C 1
H15C H 0.0787 1.1459 0.3435 0.074 Uiso 1 1 calc R U C 1
C16 C 0.05789(18) 0.8089(3) 0.3603(3) 0.0148(12) Uani 1 1 d . . C 1
C17 C 0.03279(19) 0.7562(4) 0.3299(4) 0.0188(13) Uani 1 1 d . . C 1
C18 C 0.0312(2) 0.6873(4) 0.3623(4) 0.0269(16) Uani 1 1 d . . C 1
H18 H 0.0144 0.6499 0.3440 0.032 Uiso 1 1 calc R U C 1
C19 C 0.0536(2) 0.6731(4) 0.4202(4) 0.0275(16) Uani 1 1 d . . C 1
H19 H 0.0525 0.6256 0.4407 0.033 Uiso 1 1 calc R U C 1
C20 C 0.0779(2) 0.7266(4) 0.4493(4) 0.0251(15) Uani 1 1 d . . C 1
H20 H 0.0930 0.7157 0.4897 0.030 Uiso 1 1 calc R U C 1
C21 C 0.0803(2) 0.7970(3) 0.4195(3) 0.0182(13) Uani 1 1 d . . C 1
C22 C 0.0071(2) 0.7713(4) 0.2663(4) 0.0271(16) Uani 1 1 d . . C 1
H22 H 0.0201 0.8082 0.2389 0.032 Uiso 1 1 calc R U C 1
C23 C -0.0004(3) 0.7009(5) 0.2245(5) 0.039(2) Uani 1 1 d . . C 1
H23A H 0.0236 0.6754 0.2195 0.058 Uiso 1 1 calc R U C 1
H23B H -0.0125 0.7144 0.1803 0.058 Uiso 1 1 calc R U C 1
H23C H -0.0173 0.6677 0.2469 0.058 Uiso 1 1 calc R U C 1
C24 C -0.0306(3) 0.8048(6) 0.2824(6) 0.050(3) Uani 1 1 d . . C 1
H24A H -0.0437 0.7696 0.3095 0.075 Uiso 1 1 calc R U C 1
H24B H -0.0463 0.8150 0.2407 0.075 Uiso 1 1 calc R U C 1
H24C H -0.0259 0.8514 0.3072 0.075 Uiso 1 1 calc R U C 1
C25 C 0.1061(2) 0.8558(4) 0.4539(4) 0.0269(16) Uani 1 1 d . . C 1
H25 H 0.1125 0.8924 0.4191 0.032 Uiso 1 1 calc R U C 1
C26 C 0.1434(3) 0.8219(6) 0.4848(5) 0.047(3) Uani 1 1 d . . C 1
H26A H 0.1382 0.7875 0.5207 0.070 Uiso 1 1 calc R U C 1
H26B H 0.1603 0.8617 0.5030 0.070 Uiso 1 1 calc R U C 1
H26C H 0.1557 0.7947 0.4504 0.070 Uiso 1 1 calc R U C 1
C27 C 0.0869(4) 0.8980(5) 0.5062(5) 0.047(3) Uani 1 1 d . . C 1
H27A H 0.0635 0.9207 0.4857 0.071 Uiso 1 1 calc R U C 1
H27B H 0.1039 0.9371 0.5254 0.071 Uiso 1 1 calc R U C 1
H27C H 0.0808 0.8637 0.5417 0.071 Uiso 1 1 calc R U C 1
C28 C 0.19332(19) 0.5436(4) 0.2421(4) 0.0188(13) Uani 1 1 d . . C 1
C29 C 0.2482(2) 0.5015(5) 0.2951(4) 0.0303(17) Uani 1 1 d . . C 1
H29 H 0.2678 0.4920 0.3294 0.036 Uiso 1 1 calc R U C 1
C30 C 0.2477(2) 0.4810(5) 0.2313(4) 0.0307(18) Uani 1 1 d . . C 1
H30 H 0.2669 0.4540 0.2116 0.037 Uiso 1 1 calc R U C 1
C31 C 0.2050(2) 0.5664(5) 0.3667(4) 0.0280(17) Uani 1 1 d . . C 1
C32 C 0.1792(2) 0.5252(6) 0.4007(4) 0.036(2) Uani 1 1 d . . C 1
C33 C 0.1727(3) 0.5509(7) 0.4651(4) 0.047(3) Uani 1 1 d . . C 1
H33 H 0.1551 0.5252 0.4896 0.056 Uiso 1 1 calc R U C 1
C34 C 0.1914(3) 0.6126(7) 0.4935(5) 0.050(3) Uani 1 1 d . . C 1
H34 H 0.1869 0.6286 0.5372 0.060 Uiso 1 1 calc R U C 1
C35 C 0.2166(3) 0.6505(6) 0.4578(4) 0.044(2) Uani 1 1 d . . C 1
H35 H 0.2293 0.6928 0.4774 0.052 Uiso 1 1 calc R U C 1
C36 C 0.2239(2) 0.6288(5) 0.3938(4) 0.0306(18) Uani 1 1 d . . C 1
C37 C 0.1591(3) 0.4574(6) 0.3710(5) 0.045(2) Uani 1 1 d . . C 1
H37 H 0.1562 0.4647 0.3215 0.054 Uiso 1 1 calc R U C 1
C38 C 0.1194(3) 0.4463(9) 0.3924(8) 0.079(4) Uani 1 1 d . . C 1
H38A H 0.1211 0.4287 0.4387 0.119 Uiso 1 1 calc R U C 1
H38B H 0.1058 0.4094 0.3633 0.119 Uiso 1 1 calc R U C 1
H38C H 0.1056 0.4937 0.3890 0.119 Uiso 1 1 calc R U C 1
C39 C 0.1830(4) 0.3872(7) 0.3845(6) 0.061(3) Uani 1 1 d . . C 1
H39A H 0.2072 0.3929 0.3649 0.091 Uiso 1 1 calc R U C 1
H39B H 0.1693 0.3441 0.3644 0.091 Uiso 1 1 calc R U C 1
H39C H 0.1878 0.3797 0.4328 0.091 Uiso 1 1 calc R U C 1
C40 C 0.2514(3) 0.6751(5) 0.3571(4) 0.0318(17) Uani 1 1 d . . C 1
H40 H 0.2511 0.6559 0.3103 0.038 Uiso 1 1 calc R U C 1
C41 C 0.2393(3) 0.7568(5) 0.3541(5) 0.041(2) Uani 1 1 d . . C 1
H41A H 0.2118 0.7600 0.3434 0.061 Uiso 1 1 calc R U C 1
H41B H 0.2521 0.7826 0.3196 0.061 Uiso 1 1 calc R U C 1
H41C H 0.2462 0.7804 0.3976 0.061 Uiso 1 1 calc R U C 1
C42 C 0.2919(3) 0.6681(6) 0.3908(5) 0.043(2) Uani 1 1 d . . C 1
H42A H 0.2922 0.6817 0.4380 0.065 Uiso 1 1 calc R U C 1
H42B H 0.3088 0.7015 0.3687 0.065 Uiso 1 1 calc R U C 1
H42C H 0.3007 0.6166 0.3871 0.065 Uiso 1 1 calc R U C 1
C43 C 0.2001(2) 0.4886(4) 0.1310(4) 0.0254(15) Uani 1 1 d . U C 1
C44 C 0.1736(3) 0.4294(4) 0.1207(5) 0.0337(18) Uani 1 1 d . U C 1
C45 C 0.1598(3) 0.4147(5) 0.0551(6) 0.047(2) Uani 1 1 d . U C 1
H45 H 0.1412 0.3769 0.0465 0.057 Uiso 1 1 calc R U C 1
C46 C 0.1725(3) 0.4539(5) 0.0017(5) 0.043(2) Uani 1 1 d . U C 1
H46 H 0.1624 0.4433 -0.0427 0.051 Uiso 1 1 calc R U C 1
C47 C 0.1998(3) 0.5081(5) 0.0139(4) 0.0326(18) Uani 1 1 d . . C 1
H47 H 0.2088 0.5336 -0.0230 0.039 Uiso 1 1 calc R U C 1
C48 C 0.2145(2) 0.5267(4) 0.0775(4) 0.0244(15) Uani 1 1 d . . C 1
C49 C 0.1632(4) 0.3814(5) 0.1786(6) 0.055(3) Uani 1 1 d . . C 1
H49 H 0.1609 0.4149 0.2178 0.066 Uiso 1 1 calc R U C 1
C50 C 0.1258(4) 0.3411(6) 0.1645(8) 0.076(5) Uani 1 1 d . . C 1
H50A H 0.1058 0.3772 0.1510 0.114 Uiso 1 1 calc R U C 1
H50B H 0.1196 0.3150 0.2049 0.114 Uiso 1 1 calc R U C 1
H50C H 0.1279 0.3049 0.1285 0.114 Uiso 1 1 calc R U C 1
C51 C 0.1943(5) 0.3248(6) 0.1984(7) 0.074(4) Uani 1 1 d . . C 1
H51A H 0.1963 0.2896 0.1616 0.111 Uiso 1 1 calc R U C 1
H51B H 0.1880 0.2976 0.2382 0.111 Uiso 1 1 calc R U C 1
H51C H 0.2185 0.3507 0.2081 0.111 Uiso 1 1 calc R U C 1
C52 C 0.2476(2) 0.5799(5) 0.0872(4) 0.0300(17) Uani 1 1 d . . C 1
H52 H 0.2516 0.5932 0.1357 0.036 Uiso 1 1 calc R U C 1
C53 C 0.2421(3) 0.6524(5) 0.0466(4) 0.0349(19) Uani 1 1 d . . C 1
H53A H 0.2377 0.6403 -0.0010 0.052 Uiso 1 1 calc R U C 1
H53B H 0.2648 0.6834 0.0543 0.052 Uiso 1 1 calc R U C 1
H53C H 0.2201 0.6795 0.0607 0.052 Uiso 1 1 calc R U C 1
C54 C 0.2835(3) 0.5401(7) 0.0677(6) 0.056(3) Uani 1 1 d . . C 1
H54A H 0.2870 0.4935 0.0928 0.084 Uiso 1 1 calc R U C 1
H54B H 0.3056 0.5723 0.0781 0.084 Uiso 1 1 calc R U C 1
H54C H 0.2808 0.5293 0.0197 0.084 Uiso 1 1 calc R U C 1
Bi3 Bi 0.37837(2) 0.34820(2) 0.25653(2) 0.01497(6) Uani 1 1 d . . D 1
Bi4 Bi 0.35526(2) 0.12793(2) 0.20163(2) 0.01567(6) Uani 1 1 d . . D 1
Br7 Br 0.34217(2) 0.43919(4) 0.34262(4) 0.02357(15) Uani 1 1 d . . D 1
Br8 Br 0.35245(3) 0.43044(4) 0.15749(4) 0.03135(18) Uani 1 1 d . . D 1
Br9 Br 0.41164(2) 0.25958(4) 0.15641(4) 0.02718(16) Uani 1 1 d . . D 1
Br10 Br 0.40229(3) 0.01025(5) 0.18630(5) 0.0411(2) Uani 1 1 d . . D 1
Br11 Br 0.39114(2) 0.15989(4) 0.31626(4) 0.02642(17) Uani 1 1 d . . D 1
Br12 Br 0.30520(2) 0.25437(4) 0.22172(4) 0.02859(17) Uani 1 1 d . . D 1
N5 N 0.44350(17) 0.4974(3) 0.2670(3) 0.0180(11) Uani 1 1 d . . D 1
N6 N 0.45520(17) 0.4122(3) 0.3422(3) 0.0176(11) Uani 1 1 d . . D 1
N7 N 0.27972(16) 0.0255(3) 0.2058(3) 0.0173(11) Uani 1 1 d . . D 1
N8 N 0.29542(18) 0.0467(4) 0.3099(3) 0.0239(10) Uani 1 1 d . . D 1
C55 C 0.43262(18) 0.4281(3) 0.2859(3) 0.0145(12) Uani 1 1 d . . D 1
C56 C 0.4725(2) 0.5231(4) 0.3114(4) 0.0272(16) Uani 1 1 d . . D 1
H56 H 0.4850 0.5698 0.3093 0.033 Uiso 1 1 calc R U D 1
C57 C 0.4801(2) 0.4706(4) 0.3581(4) 0.0277(16) Uani 1 1 d . . D 1
H57 H 0.4988 0.4730 0.3949 0.033 Uiso 1 1 calc R U D 1
C58 C 0.4323(2) 0.5360(4) 0.2045(3) 0.0195(13) Uani 1 1 d . . D 1
C59 C 0.4038(2) 0.5899(4) 0.2023(4) 0.0246(15) Uani 1 1 d . . D 1
C60 C 0.3964(3) 0.6279(5) 0.1423(5) 0.0347(19) Uani 1 1 d . . D 1
H60 H 0.3773 0.6653 0.1390 0.042 Uiso 1 1 calc R U D 1
C61 C 0.4161(3) 0.6128(5) 0.0870(4) 0.0361(19) Uani 1 1 d . . D 1
H61 H 0.4105 0.6398 0.0466 0.043 Uiso 1 1 calc R U D 1
C62 C 0.4435(3) 0.5589(5) 0.0910(4) 0.0333(18) Uani 1 1 d . . D 1
H62 H 0.4565 0.5480 0.0528 0.040 Uiso 1 1 calc R U D 1
C63 C 0.4527(2) 0.5196(4) 0.1502(4) 0.0253(15) Uani 1 1 d . . D 1
C64 C 0.3816(3) 0.6077(4) 0.2607(5) 0.0332(18) Uani 1 1 d . . D 1
H64 H 0.3846 0.5647 0.2923 0.040 Uiso 1 1 calc R U D 1
C65 C 0.3392(3) 0.6169(5) 0.2399(6) 0.042(2) Uani 1 1 d . . D 1
H65A H 0.3353 0.6600 0.2102 0.064 Uiso 1 1 calc R U D 1
H65B H 0.3257 0.6247 0.2798 0.064 Uiso 1 1 calc R U D 1
H65C H 0.3295 0.5719 0.2166 0.064 Uiso 1 1 calc R U D 1
C66 C 0.3971(3) 0.6761(7) 0.2980(5) 0.052(3) Uani 1 1 d . . D 1
H66A H 0.4235 0.6672 0.3154 0.077 Uiso 1 1 calc R U D 1
H66B H 0.3818 0.6866 0.3352 0.077 Uiso 1 1 calc R U D 1
H66C H 0.3960 0.7189 0.2675 0.077 Uiso 1 1 calc R U D 1
C67 C 0.4850(3) 0.4641(5) 0.1535(5) 0.044(2) Uani 1 1 d . . D 1
H67 H 0.4843 0.4348 0.1957 0.053 Uiso 1 1 calc R U D 1
C68 C 0.4816(4) 0.4093(6) 0.0950(6) 0.057(3) Uani 1 1 d . . D 1
H68A H 0.4571 0.3837 0.0935 0.086 Uiso 1 1 calc R U D 1
H68B H 0.5021 0.3726 0.1009 0.086 Uiso 1 1 calc R U D 1
H68C H 0.4834 0.4365 0.0531 0.086 Uiso 1 1 calc R U D 1
C69 C 0.5227(4) 0.5048(8) 0.1568(10) 0.091(6) Uani 1 1 d . . D 1
H69A H 0.5263 0.5260 0.1129 0.136 Uiso 1 1 calc R U D 1
H69B H 0.5433 0.4697 0.1698 0.136 Uiso 1 1 calc R U D 1
H69C H 0.5229 0.5449 0.1900 0.136 Uiso 1 1 calc R U D 1
C70 C 0.4565(2) 0.3409(4) 0.3766(4) 0.0202(14) Uani 1 1 d . . D 1
C71 C 0.4389(2) 0.3341(4) 0.4360(3) 0.0232(15) Uani 1 1 d . . D 1
C72 C 0.4415(3) 0.2645(5) 0.4675(4) 0.038(2) Uani 1 1 d . . D 1
H72 H 0.4292 0.2570 0.5071 0.046 Uiso 1 1 calc R U D 1
C73 C 0.4613(3) 0.2067(5) 0.4422(5) 0.042(2) Uani 1 1 d . . D 1
H73 H 0.4627 0.1601 0.4646 0.050 Uiso 1 1 calc R U D 1
C74 C 0.4792(3) 0.2157(4) 0.3845(4) 0.0338(19) Uani 1 1 d . . D 1
H74 H 0.4929 0.1752 0.3680 0.041 Uiso 1 1 calc R U D 1
C75 C 0.4775(2) 0.2831(4) 0.3498(4) 0.0233(15) Uani 1 1 d . . D 1
C76 C 0.4208(2) 0.3987(5) 0.4699(4) 0.0300(17) Uani 1 1 d . . D 1
H76 H 0.4145 0.4386 0.4359 0.036 Uiso 1 1 calc R U D 1
C77 C 0.3845(3) 0.3777(6) 0.5012(4) 0.042(2) Uani 1 1 d . . D 1
H77A H 0.3672 0.3520 0.4680 0.063 Uiso 1 1 calc R U D 1
H77B H 0.3723 0.4229 0.5163 0.063 Uiso 1 1 calc R U D 1
H77C H 0.3909 0.3447 0.5395 0.063 Uiso 1 1 calc R U D 1
C78 C 0.4494(3) 0.4302(6) 0.5251(5) 0.047(2) Uani 1 1 d . . D 1
H78A H 0.4548 0.3925 0.5599 0.071 Uiso 1 1 calc R U D 1
H78B H 0.4386 0.4746 0.5447 0.071 Uiso 1 1 calc R U D 1
H78C H 0.4729 0.4437 0.5059 0.071 Uiso 1 1 calc R U D 1
C79 C 0.4985(3) 0.2922(5) 0.2878(5) 0.0355(19) Uani 1 1 d . . D 1
H79 H 0.4836 0.3276 0.2572 0.043 Uiso 1 1 calc R U D 1
C80 C 0.5021(3) 0.2192(5) 0.2500(5) 0.041(2) Uani 1 1 d . . D 1
H80A H 0.5206 0.1869 0.2751 0.062 Uiso 1 1 calc R U D 1
H80B H 0.5106 0.2297 0.2059 0.062 Uiso 1 1 calc R U D 1
H80C H 0.4774 0.1942 0.2446 0.062 Uiso 1 1 calc R U D 1
C81 C 0.5375(3) 0.3261(6) 0.3052(7) 0.062(3) Uani 1 1 d . . D 1
H81A H 0.5349 0.3737 0.3281 0.093 Uiso 1 1 calc R U D 1
H81B H 0.5499 0.3344 0.2641 0.093 Uiso 1 1 calc R U D 1
H81C H 0.5530 0.2921 0.3345 0.093 Uiso 1 1 calc R U D 1
C82 C 0.30746(19) 0.0566(4) 0.2479(3) 0.0171(13) Uani 1 1 d . . D 1
C83 C 0.2506(2) -0.0019(4) 0.2401(3) 0.0202(14) Uani 1 1 d . . D 1
H83 H 0.2281 -0.0256 0.2215 0.024 Uiso 1 1 calc R U D 1
C84 C 0.2605(2) 0.0118(4) 0.3055(4) 0.0220(14) Uani 1 1 d . . D 1
H84 H 0.2462 -0.0003 0.3417 0.026 Uiso 1 1 calc R U D 1
C85 C 0.2836(2) 0.0147(4) 0.1351(3) 0.0189(13) Uani 1 1 d . . D 1
C86 C 0.3020(2) -0.0497(4) 0.1159(4) 0.0238(15) Uani 1 1 d . . D 1
C87 C 0.3077(3) -0.0558(5) 0.0481(4) 0.0346(19) Uani 1 1 d . . D 1
H87 H 0.3201 -0.0985 0.0328 0.042 Uiso 1 1 calc R U D 1
C88 C 0.2955(3) -0.0016(5) 0.0036(4) 0.039(2) Uani 1 1 d . . D 1
H88 H 0.3007 -0.0063 -0.0418 0.047 Uiso 1 1 calc R U D 1
C89 C 0.2759(3) 0.0600(5) 0.0231(4) 0.0341(19) Uani 1 1 d . . D 1
H89 H 0.2669 0.0960 -0.0092 0.041 Uiso 1 1 calc R U D 1
C90 C 0.2692(2) 0.0697(4) 0.0899(3) 0.0214(14) Uani 1 1 d . . D 1
C91 C 0.3124(3) -0.1127(5) 0.1645(4) 0.036(2) Uani 1 1 d . . D 1
H91 H 0.3192 -0.0906 0.2097 0.043 Uiso 1 1 calc R U D 1
C92 C 0.3463(3) -0.1591(5) 0.1456(6) 0.050(3) Uani 1 1 d . . D 1
H92A H 0.3387 -0.1891 0.1059 0.074 Uiso 1 1 calc R U D 1
H92B H 0.3549 -0.1921 0.1829 0.074 Uiso 1 1 calc R U D 1
H92C H 0.3671 -0.1258 0.1361 0.074 Uiso 1 1 calc R U D 1
C93 C 0.2784(4) -0.1637(6) 0.1689(7) 0.060(3) Uani 1 1 d . . D 1
H93A H 0.2562 -0.1339 0.1775 0.091 Uiso 1 1 calc R U D 1
H93B H 0.2839 -0.1994 0.2054 0.091 Uiso 1 1 calc R U D 1
H93C H 0.2733 -0.1907 0.1267 0.091 Uiso 1 1 calc R U D 1
C94 C 0.2449(2) 0.1339(4) 0.1105(4) 0.0261(16) Uani 1 1 d . . D 1
H94 H 0.2526 0.1454 0.1586 0.031 Uiso 1 1 calc R U D 1
C95 C 0.2502(3) 0.2045(5) 0.0699(4) 0.038(2) Uani 1 1 d . . D 1
H95A H 0.2773 0.2161 0.0708 0.057 Uiso 1 1 calc R U D 1
H95B H 0.2370 0.2460 0.0891 0.057 Uiso 1 1 calc R U D 1
H95C H 0.2398 0.1965 0.0235 0.057 Uiso 1 1 calc R U D 1
C96 C 0.2032(3) 0.1117(5) 0.1043(5) 0.0363(19) Uani 1 1 d . . D 1
H96A H 0.1947 0.1023 0.0573 0.054 Uiso 1 1 calc R U D 1
H96B H 0.1881 0.1521 0.1212 0.054 Uiso 1 1 calc R U D 1
H96C H 0.1999 0.0665 0.1304 0.054 Uiso 1 1 calc R U D 1
C97 C 0.3184(2) 0.0607(4) 0.3731(3) 0.0239(10) Uani 1 1 d . . D 1
C98 C 0.3444(3) 0.0058(7) 0.3955(5) 0.052(3) Uani 1 1 d . . D 1
C99 C 0.3672(4) 0.0238(10) 0.4540(6) 0.083(6) Uani 1 1 d . . D 1
H99 H 0.3858 -0.0110 0.4715 0.099 Uiso 1 1 calc R U D 1
C100 C 0.3636(5) 0.0900(11) 0.4867(6) 0.100(6) Uani 1 1 d . . D 1
H100 H 0.3808 0.1020 0.5243 0.119 Uiso 1 1 calc R U D 1
C101 C 0.3350(5) 0.1396(11) 0.4654(6) 0.100(6) Uani 1 1 d . . D 1
H101 H 0.3315 0.1832 0.4910 0.119 Uiso 1 1 calc R U D 1
C102 C 0.3114(3) 0.1273(6) 0.4080(4) 0.050(3) Uani 1 1 d . . D 1
C103 C 0.3461(3) -0.0691(7) 0.3630(6) 0.057(3) Uani 1 1 d . . D 1
H103 H 0.3308 -0.0668 0.3187 0.068 Uiso 1 1 calc R U D 1
C104 C 0.3864(4) -0.0934(11) 0.3511(10) 0.109(7) Uani 1 1 d . . D 1
H10A H 0.4021 -0.0950 0.3939 0.164 Uiso 1 1 calc R U D 1
H10B H 0.3973 -0.0578 0.3212 0.164 Uiso 1 1 calc R U D 1
H10C H 0.3857 -0.1430 0.3307 0.164 Uiso 1 1 calc R U D 1
C105 C 0.3285(5) -0.1270(9) 0.4053(11) 0.099(6) Uani 1 1 d . . D 1
H10D H 0.3442 -0.1328 0.4478 0.148 Uiso 1 1 calc R U D 1
H10E H 0.3270 -0.1748 0.3815 0.148 Uiso 1 1 calc R U D 1
H10F H 0.3029 -0.1111 0.4140 0.148 Uiso 1 1 calc R U D 1
C106 C 0.2802(4) 0.1796(6) 0.3862(5) 0.056(3) Uani 1 1 d . . D 1
H106 H 0.2731 0.1716 0.3374 0.067 Uiso 1 1 calc R U D 1
C107 C 0.2911(5) 0.2623(7) 0.3970(7) 0.095(6) Uani 1 1 d . . D 1
H10G H 0.2965 0.2720 0.4449 0.143 Uiso 1 1 calc R U D 1
H10H H 0.2699 0.2938 0.3791 0.143 Uiso 1 1 calc R U D 1
H10I H 0.3136 0.2735 0.3739 0.143 Uiso 1 1 calc R U D 1
C108 C 0.2451(4) 0.1626(7) 0.4240(7) 0.070(4) Uani 1 1 d . . D 1
H10J H 0.2366 0.1115 0.4142 0.105 Uiso 1 1 calc R U D 1
H10K H 0.2247 0.1974 0.4096 0.105 Uiso 1 1 calc R U D 1
H10L H 0.2518 0.1680 0.4722 0.105 Uiso 1 1 calc R U D 1

loop_
_atom_site_aniso_label
_atom_site_aniso_U_11
_atom_site_aniso_U_22
_atom_site_aniso_U_33
_atom_site_aniso_U_23
_atom_site_aniso_U_13
_atom_site_aniso_U_12
O1S 0.34(2) 0.108(12) 0.128(12) 0.050(10) 0.064(15) 0.083(14)
C1S 0.19(2) 0.22(2) 0.135(18) 0.04(2) -0.008(18) 0.10(2)
C2S 0.112(14) 0.131(17) 0.169(18) 0.041(15) 0.062(14) 0.029(13)
C3S 0.129(15) 0.109(14) 0.136(15) -0.005(12) 0.061(13) 0.018(12)
C4S 0.143(15) 0.080(10) 0.080(10) 0.001(8) 0.035(10) 0.024(10)
O1T 0.118(12) 0.26(2) 0.34(3) 0.24(2) 0.094(16) 0.024(14)
C1T 0.15(3) 0.52(7) 0.20(3) 0.25(4) -0.07(2) -0.17(4)
C2T 0.18(3) 0.112(19) 0.39(5) -0.09(3) -0.09(3) 0.11(2)
C3T 0.18(2) 0.076(13) 0.26(3) -0.037(18) 0.01(2) -0.002(15)
C4T 0.136(18) 0.089(14) 0.26(3) -0.044(17) -0.011(19) 0.071(13)
Bi1 0.01983(12) 0.00766(11) 0.01134(11) 0.00141(8) 0.00314(9) 0.00115(8)
Bi2 0.02121(13) 0.01060(11) 0.01421(12) 0.00188(8) 0.00302(9) 0.00491(8)
Br1 0.0263(4) 0.0212(3) 0.0215(3) 0.0004(3) -0.0010(3) -0.0065(3)
Br2 0.0421(4) 0.0191(3) 0.0215(4) 0.0064(3) 0.0158(3) 0.0037(3)
Br3 0.0290(4) 0.0192(3) 0.0167(3) -0.0027(3) -0.0050(3) 0.0063(3)
Br4 0.0469(5) 0.0282(4) 0.0672(7) -0.0070(4) 0.0175(5) -0.0146(4)
Br5 0.0314(4) 0.0228(3) 0.0143(3) 0.0040(3) 0.0073(3) 0.0106(3)
Br6 0.0247(3) 0.0227(4) 0.0304(4) 0.0044(3) 0.0115(3) 0.0010(3)
N1 0.028(3) 0.007(2) 0.012(3) 0.0041(19) 0.007(2) 0.000(2)
N2 0.029(2) 0.0068(17) 0.0129(19) 0.0059(14) 0.0067(16) 0.0045(16)
N3 0.025(3) 0.022(3) 0.022(3) 0.014(2) 0.007(2) 0.010(2)
N4 0.028(3) 0.020(3) 0.022(3) 0.008(2) 0.012(2) 0.012(2)
C1 0.020(3) 0.008(3) 0.009(3) -0.002(2) 0.002(2) -0.003(2)
C2 0.037(4) 0.013(3) 0.020(3) 0.001(3) 0.014(3) 0.013(3)
C3 0.033(4) 0.014(3) 0.024(4) 0.005(3) 0.017(3) 0.009(3)
C4 0.029(2) 0.0068(17) 0.0129(19) 0.0059(14) 0.0067(16) 0.0045(16)
C5 0.041(4) 0.013(3) 0.017(3) 0.004(3) 0.006(3) 0.011(3)
C6 0.063(6) 0.029(4) 0.021(4) 0.014(3) 0.005(4) 0.018(4)
C7 0.065(6) 0.033(5) 0.029(5) 0.021(4) 0.015(4) 0.008(4)
C8 0.048(5) 0.015(3) 0.044(5) 0.016(3) 0.017(4) 0.001(3)
C9 0.033(4) 0.004(3) 0.036(4) 0.005(3) 0.007(3) 0.005(2)
C10 0.046(5) 0.020(3) 0.015(3) 0.001(3) -0.006(3) 0.007(3)
C11 0.068(6) 0.033(5) 0.020(4) -0.008(3) -0.016(4) 0.020(4)
C12 0.044(5) 0.043(6) 0.060(7) -0.009(5) 0.003(5) -0.002(4)
C13 0.031(4) 0.009(3) 0.042(4) 0.001(3) 0.003(3) 0.001(3)
C14 0.035(5) 0.032(5) 0.072(7) 0.018(5) 0.008(5) -0.005(4)
C15 0.057(6) 0.041(5) 0.048(6) -0.016(4) -0.010(5) 0.014(5)
C16 0.021(3) 0.007(3) 0.017(3) 0.001(2) 0.010(2) -0.002(2)
C17 0.021(3) 0.012(3) 0.024(3) -0.001(3) 0.006(3) -0.003(2)
C18 0.037(4) 0.012(3) 0.032(4) 0.001(3) 0.006(3) -0.007(3)
C19 0.050(5) 0.012(3) 0.021(4) 0.006(3) 0.006(3) -0.006(3)
C20 0.047(5) 0.012(3) 0.016(3) 0.009(3) 0.006(3) 0.001(3)
C21 0.034(4) 0.008(3) 0.013(3) 0.004(2) 0.006(3) -0.003(3)
C22 0.030(4) 0.020(4) 0.030(4) 0.004(3) -0.003(3) -0.008(3)
C23 0.044(5) 0.037(5) 0.033(5) -0.004(4) -0.010(4) -0.019(4)
C24 0.028(4) 0.038(5) 0.082(8) 0.007(5) -0.012(5) 0.000(4)
C25 0.046(5) 0.021(3) 0.012(3) 0.004(3) -0.007(3) -0.010(3)
C26 0.050(6) 0.046(5) 0.041(5) 0.018(4) -0.015(4) -0.020(5)
C27 0.091(8) 0.022(4) 0.029(5) -0.001(3) 0.010(5) -0.012(5)
C28 0.021(3) 0.014(3) 0.023(3) 0.009(3) 0.008(3) 0.005(2)
C29 0.024(4) 0.040(4) 0.027(4) 0.015(3) 0.005(3) 0.016(3)
C30 0.028(4) 0.032(4) 0.033(4) 0.015(3) 0.013(3) 0.020(3)
C31 0.024(4) 0.044(5) 0.017(3) 0.013(3) 0.008(3) 0.015(3)
C32 0.032(4) 0.056(6) 0.022(4) 0.027(4) 0.006(3) 0.008(4)
C33 0.050(5) 0.076(7) 0.017(4) 0.026(4) 0.017(4) 0.016(5)
C34 0.057(6) 0.075(8) 0.019(4) 0.013(4) 0.017(4) 0.013(6)
C35 0.055(6) 0.055(6) 0.021(4) 0.007(4) 0.008(4) 0.015(5)
C36 0.031(4) 0.039(4) 0.023(4) 0.012(3) 0.006(3) 0.016(3)
C37 0.039(5) 0.071(7) 0.025(4) 0.026(4) 0.000(4) -0.005(5)
C38 0.043(6) 0.102(11) 0.095(11) 0.037(9) 0.019(6) -0.015(7)
C39 0.075(8) 0.050(7) 0.058(7) 0.000(5) 0.008(6) -0.005(6)
C40 0.044(5) 0.032(4) 0.019(4) 0.007(3) 0.004(3) 0.009(4)
C41 0.057(6) 0.035(5) 0.030(5) 0.004(4) 0.000(4) 0.013(4)
C42 0.044(5) 0.054(6) 0.031(5) 0.021(4) 0.004(4) 0.007(4)
C43 0.028(4) 0.017(3) 0.032(4) 0.003(3) 0.010(3) 0.009(3)
C44 0.049(5) 0.010(3) 0.045(4) -0.010(3) 0.026(4) 0.006(3)
C45 0.053(6) 0.030(4) 0.061(5) -0.024(4) 0.019(4) -0.003(4)
C46 0.050(5) 0.037(5) 0.041(5) -0.019(4) 0.002(4) 0.000(4)
C47 0.044(5) 0.032(4) 0.022(4) -0.002(3) 0.007(3) 0.010(4)
C48 0.029(4) 0.023(4) 0.020(3) 0.005(3) 0.001(3) 0.011(3)
C49 0.085(8) 0.026(5) 0.060(7) -0.013(4) 0.045(6) -0.010(5)
C50 0.094(10) 0.028(5) 0.116(12) -0.014(6) 0.065(9) -0.018(6)
C51 0.130(13) 0.021(5) 0.078(9) 0.006(5) 0.054(9) 0.009(6)
C52 0.028(4) 0.042(5) 0.020(4) 0.013(3) 0.001(3) 0.001(3)
C53 0.045(5) 0.032(4) 0.029(4) 0.011(3) 0.005(4) -0.004(4)
C54 0.031(5) 0.073(8) 0.064(7) 0.031(6) 0.008(5) 0.013(5)
Bi3 0.02075(12) 0.01237(11) 0.01113(12) -0.00025(8) -0.00211(9) -0.00218(9)
Bi4 0.02167(13) 0.01552(12) 0.00997(11) 0.00140(8) 0.00233(9) -0.00692(9)
Br7 0.0256(3) 0.0253(4) 0.0199(3) 0.0006(3) 0.0024(3) 0.0058(3)
Br8 0.0470(5) 0.0252(4) 0.0191(4) 0.0058(3) -0.0122(3) 0.0007(3)
Br9 0.0365(4) 0.0261(4) 0.0208(4) -0.0019(3) 0.0121(3) -0.0068(3)
Br10 0.0467(5) 0.0349(5) 0.0423(5) -0.0008(4) 0.0067(4) 0.0125(4)
Br11 0.0324(4) 0.0312(4) 0.0143(3) 0.0041(3) -0.0047(3) -0.0149(3)
Br12 0.0237(4) 0.0262(4) 0.0355(4) -0.0077(3) 0.0007(3) -0.0057(3)
N5 0.030(3) 0.010(2) 0.015(3) -0.002(2) 0.001(2) -0.002(2)
N6 0.025(3) 0.010(2) 0.017(3) -0.003(2) -0.002(2) -0.001(2)
N7 0.024(3) 0.018(3) 0.011(3) -0.004(2) 0.006(2) -0.009(2)
N8 0.035(3) 0.032(3) 0.0040(19) 0.0021(17) -0.0008(18) -0.019(2)
C55 0.021(3) 0.011(3) 0.011(3) -0.002(2) 0.000(2) 0.002(2)
C56 0.034(4) 0.015(3) 0.031(4) -0.007(3) -0.002(3) -0.009(3)
C57 0.033(4) 0.024(4) 0.023(4) -0.006(3) -0.011(3) -0.011(3)
C58 0.027(3) 0.010(3) 0.020(3) -0.003(2) -0.002(3) -0.002(3)
C59 0.035(4) 0.011(3) 0.028(4) 0.004(3) 0.004(3) -0.005(3)
C60 0.039(5) 0.021(4) 0.043(5) 0.014(3) 0.002(4) 0.004(3)
C61 0.051(5) 0.034(4) 0.022(4) 0.011(3) -0.003(4) -0.005(4)
C62 0.051(5) 0.028(4) 0.022(4) 0.005(3) 0.005(3) -0.004(4)
C63 0.039(4) 0.018(3) 0.019(3) -0.002(3) 0.002(3) -0.005(3)
C64 0.042(5) 0.019(4) 0.041(5) 0.009(3) 0.018(4) 0.006(3)
C65 0.041(5) 0.030(5) 0.058(6) 0.004(4) 0.014(4) 0.004(4)
C66 0.057(6) 0.058(7) 0.042(6) -0.018(5) 0.018(5) -0.006(5)
C67 0.068(7) 0.034(5) 0.032(5) -0.004(4) 0.015(4) 0.021(5)
C68 0.083(8) 0.029(5) 0.065(7) -0.018(5) 0.038(6) -0.006(5)
C69 0.046(7) 0.073(9) 0.148(15) -0.045(10) -0.018(8) 0.025(7)
C70 0.020(3) 0.018(3) 0.021(3) 0.001(3) -0.008(3) -0.003(3)
C71 0.026(4) 0.030(4) 0.012(3) 0.002(3) -0.007(3) 0.001(3)
C72 0.056(6) 0.033(4) 0.024(4) 0.009(3) -0.006(4) -0.002(4)
C73 0.062(6) 0.028(4) 0.031(5) 0.010(3) -0.019(4) 0.000(4)
C74 0.045(5) 0.019(4) 0.033(4) -0.001(3) -0.015(4) 0.006(3)
C75 0.025(3) 0.019(3) 0.024(4) -0.001(3) -0.008(3) 0.001(3)
C76 0.038(4) 0.040(4) 0.011(3) -0.004(3) 0.000(3) 0.005(4)
C77 0.042(5) 0.063(6) 0.022(4) 0.009(4) 0.006(4) 0.005(4)
C78 0.046(5) 0.058(6) 0.036(5) -0.025(5) -0.003(4) 0.007(5)
C79 0.041(5) 0.023(4) 0.043(5) 0.000(3) 0.011(4) 0.010(3)
C80 0.051(5) 0.033(5) 0.041(5) -0.007(4) 0.007(4) 0.017(4)
C81 0.054(6) 0.041(6) 0.097(10) -0.023(6) 0.040(6) -0.009(5)
C82 0.019(3) 0.014(3) 0.017(3) -0.002(2) 0.003(2) -0.010(2)
C83 0.021(3) 0.024(3) 0.016(3) 0.002(3) 0.004(3) -0.010(3)
C84 0.024(3) 0.026(4) 0.018(3) 0.006(3) 0.008(3) -0.010(3)
C85 0.026(3) 0.022(3) 0.009(3) -0.004(2) 0.002(2) -0.013(3)
C86 0.031(4) 0.022(3) 0.019(3) -0.010(3) 0.004(3) -0.013(3)
C87 0.044(5) 0.034(4) 0.028(4) -0.017(3) 0.015(4) -0.012(4)
C88 0.060(6) 0.044(5) 0.013(4) -0.005(3) 0.011(4) -0.012(4)
C89 0.057(5) 0.032(4) 0.014(4) -0.001(3) 0.003(3) -0.011(4)
C90 0.028(4) 0.026(4) 0.010(3) -0.006(3) 0.002(3) -0.015(3)
C91 0.059(6) 0.021(4) 0.030(4) -0.009(3) 0.012(4) -0.003(4)
C92 0.066(7) 0.024(4) 0.059(7) -0.002(4) 0.006(5) 0.009(4)
C93 0.076(8) 0.032(5) 0.078(8) 0.006(5) 0.037(7) -0.011(5)
C94 0.044(4) 0.022(4) 0.013(3) 0.003(3) 0.006(3) -0.009(3)
C95 0.065(6) 0.028(4) 0.022(4) 0.009(3) 0.007(4) -0.006(4)
C96 0.039(5) 0.036(5) 0.035(5) -0.002(4) 0.006(4) -0.002(4)
C97 0.035(3) 0.032(3) 0.0040(19) 0.0021(17) -0.0008(18) -0.019(2)
C98 0.039(5) 0.085(8) 0.029(5) 0.035(5) -0.007(4) -0.030(5)
C99 0.059(7) 0.144(14) 0.040(6) 0.058(8) -0.026(5) -0.056(8)
C100 0.119(10) 0.158(14) 0.020(4) -0.011(5) -0.001(5) -0.100(10)
C101 0.119(10) 0.158(14) 0.020(4) -0.011(5) -0.001(5) -0.100(10)
C102 0.078(7) 0.063(7) 0.012(4) -0.013(4) 0.019(4) -0.049(6)
C103 0.042(5) 0.068(8) 0.058(7) 0.028(6) -0.001(5) 0.014(5)
C104 0.057(8) 0.129(15) 0.149(16) 0.094(14) 0.047(10) 0.021(9)
C105 0.076(10) 0.068(10) 0.157(18) 0.010(10) 0.043(11) -0.018(8)
C106 0.106(9) 0.041(5) 0.027(5) -0.023(4) 0.036(5) -0.031(6)
C107 0.167(16) 0.054(7) 0.079(9) -0.047(7) 0.086(10) -0.064(9)
C108 0.102(10) 0.052(7) 0.064(8) -0.030(6) 0.052(7) -0.037(7)

loop_
_atom_type_symbol
_atom_type_description
_atom_type_scat_dispersion_real
_atom_type_scat_dispersion_imag
_atom_type_scat_source
C C 0.0181 0.0091 'International Tables Vol C Tables 4.2.6.8 and 6.1.1.4'
H H 0.0000 0.0000 'International Tables Vol C Tables 4.2.6.8 and 6.1.1.4'
N N 0.0311 0.0180 'International Tables Vol C Tables 4.2.6.8 and 6.1.1.4'
Br Br -0.6763 1.2805 'International Tables Vol C Tables 4.2.6.8 and 6.1.1.4'
Bi Bi -4.0111 8.9310 'International Tables Vol C Tables 4.2.6.8 and 6.1.1.4'
O O 0.0492 0.0322 'International Tables Vol C Tables 4.2.6.8 and 6.1.1.4'

loop_
_geom_angle_atom_site_label_1
_geom_angle_atom_site_label_2
_geom_angle_atom_site_label_3
_geom_angle
C4S O1S C1S 103.5(15)
C2S C1S O1S 111.8(18)
C2S C1S H1S1 109.3
O1S C1S H1S1 109.3
C2S C1S H1S2 109.3
O1S C1S H1S2 109.3
H1S1 C1S H1S2 107.9
C1S C2S C3S 102.3(17)
C1S C2S H2S1 111.3
C3S C2S H2S1 111.3
C1S C2S H2S2 111.3
C3S C2S H2S2 111.3
H2S1 C2S H2S2 109.2
C2S C3S C4S 105.0(15)
C2S C3S H3S1 110.8
C4S C3S H3S1 110.8
C2S C3S H3S2 110.8
C4S C3S H3S2 110.8
H3S1 C3S H3S2 108.8
O1S C4S C3S 105.7(13)
O1S C4S H4S1 110.6
C3S C4S H4S1 110.6
O1S C4S H4S2 110.6
C3S C4S H4S2 110.6
H4S1 C4S H4S2 108.7
C4T O1T C1T 93.2(17)
C2T C1T O1T 99(2)
C2T C1T H1T1 111.9
O1T C1T H1T1 111.9
C2T C1T H1T2 111.9
O1T C1T H1T2 111.9
H1T1 C1T H1T2 109.6
C3T C2T C1T 103.2(17)
C3T C2T H2T1 111.1
C1T C2T H2T1 111.1
C3T C2T H2T2 111.1
C1T C2T H2T2 111.1
H2T1 C2T H2T2 109.1
C2T C3T C4T 103.3(16)
C2T C3T H3T1 111.1
C4T C3T H3T1 111.1
C2T C3T H3T2 111.1
C4T C3T H3T2 111.1
H3T1 C3T H3T2 109.1
O1T C4T C3T 97.6(15)
O1T C4T H4T1 112.2
C3T C4T H4T1 112.2
O1T C4T H4T2 112.2
C3T C4T H4T2 112.2
H4T1 C4T H4T2 109.8
C1 Bi1 Br2 96.43(14)
C1 Bi1 Br1 86.19(14)
Br2 Bi1 Br1 90.79(2)
C1 Bi1 Br3 92.55(14)
Br2 Bi1 Br3 90.89(3)
Br1 Bi1 Br3 178.01(2)
C1 Bi1 Br6 172.57(14)
Br2 Bi1 Br6 86.42(2)
Br1 Bi1 Br6 100.66(2)
Br3 Bi1 Br6 80.53(2)
C1 Bi1 Br5 106.04(14)
Br2 Bi1 Br5 154.39(2)
Br1 Bi1 Br5 102.62(2)
Br3 Bi1 Br5 76.24(2)
Br6 Bi1 Br5 69.842(18)
C28 Bi2 Br5 92.32(17)
C28 Bi2 Br4 99.13(16)
Br5 Bi2 Br4 89.09(3)
C28 Bi2 Br6 84.73(16)
Br5 Bi2 Br6 88.21(2)
Br4 Bi2 Br6 175.38(3)
C28 Bi2 Br3 163.50(17)
Br5 Bi2 Br3 81.33(2)
Br4 Bi2 Br3 95.99(3)
Br6 Bi2 Br3 79.90(2)
Bi1 Br3 Bi2 84.401(18)
Bi2 Br5 Bi1 86.173(19)
Bi2 Br6 Bi1 84.907(19)
C1 N1 C2 110.5(5)
C1 N1 C4 129.1(5)
C2 N1 C4 120.1(5)
C1 N2 C3 111.3(5)
C1 N2 C16 127.5(5)
C3 N2 C16 120.9(5)
C28 N3 C29 110.0(6)
C28 N3 C31 128.6(6)
C29 N3 C31 121.4(6)
C28 N4 C30 110.9(6)
C28 N4 C43 124.2(6)
C30 N4 C43 124.5(6)
N2 C1 N1 104.9(5)
N2 C1 Bi1 123.0(4)
N1 C1 Bi1 131.5(4)
C3 C2 N1 106.9(6)
C3 C2 H2 126.5
N1 C2 H2 126.5
C2 C3 N2 106.4(6)
C2 C3 H3 126.8
N2 C3 H3 126.8
C9 C4 C5 123.2(6)
C9 C4 N1 120.1(6)
C5 C4 N1 116.6(6)
C6 C5 C4 116.9(7)
C6 C5 C10 120.1(7)
C4 C5 C10 123.0(6)
C7 C6 C5 120.4(8)
C7 C6 H6 119.8
C5 C6 H6 119.8
C8 C7 C6 120.5(7)
C8 C7 H7 119.8
C6 C7 H7 119.8
C7 C8 C9 122.3(8)
C7 C8 H8 118.8
C9 C8 H8 118.8
C8 C9 C4 116.7(7)
C8 C9 C13 121.0(7)
C4 C9 C13 122.3(6)
C11 C10 C5 112.4(7)
C11 C10 C12 110.1(8)
C5 C10 C12 111.4(7)
C11 C10 H10 107.6
C5 C10 H10 107.6
C12 C10 H10 107.6
C10 C11 H11A 109.5
C10 C11 H11B 109.5
H11A C11 H11B 109.5
C10 C11 H11C 109.5
H11A C11 H11C 109.5
H11B C11 H11C 109.5
C10 C12 H12A 109.5
C10 C12 H12B 109.5
H12A C12 H12B 109.5
C10 C12 H12C 109.5
H12A C12 H12C 109.5
H12B C12 H12C 109.5
C15 C13 C14 110.6(8)
C15 C13 C9 110.5(7)
C14 C13 C9 110.9(8)
C15 C13 H13 108.3
C14 C13 H13 108.3
C9 C13 H13 108.3
C13 C14 H14A 109.5
C13 C14 H14B 109.5
H14A C14 H14B 109.5
C13 C14 H14C 109.5
H14A C14 H14C 109.5
H14B C14 H14C 109.5
C13 C15 H15A 109.5
C13 C15 H15B 109.5
H15A C15 H15B 109.5
C13 C15 H15C 109.5
H15A C15 H15C 109.5
H15B C15 H15C 109.5
C21 C16 C17 124.3(6)
C21 C16 N2 118.3(6)
C17 C16 N2 117.2(6)
C16 C17 C18 116.3(7)
C16 C17 C22 123.6(6)
C18 C17 C22 120.1(6)
C19 C18 C17 120.9(7)
C19 C18 H18 119.5
C17 C18 H18 119.5
C18 C19 C20 121.3(7)
C18 C19 H19 119.3
C20 C19 H19 119.3
C19 C20 C21 120.3(7)
C19 C20 H20 119.8
C21 C20 H20 119.8
C16 C21 C20 116.8(6)
C16 C21 C25 123.9(6)
C20 C21 C25 119.2(6)
C17 C22 C24 111.1(7)
C17 C22 C23 112.0(6)
C24 C22 C23 109.3(7)
C17 C22 H22 108.1
C24 C22 H22 108.1
C23 C22 H22 108.1
C22 C23 H23A 109.5
C22 C23 H23B 109.5
H23A C23 H23B 109.5
C22 C23 H23C 109.5
H23A C23 H23C 109.5
H23B C23 H23C 109.5
C22 C24 H24A 109.5
C22 C24 H24B 109.5
H24A C24 H24B 109.5
C22 C24 H24C 109.5
H24A C24 H24C 109.5
H24B C24 H24C 109.5
C27 C25 C21 112.1(7)
C27 C25 C26 110.2(8)
C21 C25 C26 111.6(7)
C27 C25 H25 107.6
C21 C25 H25 107.6
C26 C25 H25 107.6
C25 C26 H26A 109.5
C25 C26 H26B 109.5
H26A C26 H26B 109.5
C25 C26 H26C 109.5
H26A C26 H26C 109.5
H26B C26 H26C 109.5
C25 C27 H27A 109.5
C25 C27 H27B 109.5
H27A C27 H27B 109.5
C25 C27 H27C 109.5
H27A C27 H27C 109.5
H27B C27 H27C 109.5
N4 C28 N3 105.0(6)
N4 C28 Bi2 118.5(5)
N3 C28 Bi2 135.1(5)
C30 C29 N3 107.3(7)
C30 C29 H29 126.4
N3 C29 H29 126.4
C29 C30 N4 106.9(6)
C29 C30 H30 126.6
N4 C30 H30 126.6
C36 C31 C32 123.1(8)
C36 C31 N3 118.4(7)
C32 C31 N3 118.3(8)
C31 C32 C33 116.2(9)
C31 C32 C37 122.7(8)
C33 C32 C37 121.1(8)
C34 C33 C32 121.9(9)
C34 C33 H33 119.1
C32 C33 H33 119.1
C35 C34 C33 119.1(9)
C35 C34 H34 120.4
C33 C34 H34 120.4
C34 C35 C36 122.0(11)
C34 C35 H35 119.0
C36 C35 H35 119.0
C35 C36 C31 117.7(8)
C35 C36 C40 118.6(9)
C31 C36 C40 123.8(7)
C32 C37 C38 114.2(11)
C32 C37 C39 111.2(8)
C38 C37 C39 110.7(10)
C32 C37 H37 106.8
C38 C37 H37 106.8
C39 C37 H37 106.8
C37 C38 H38A 109.5
C37 C38 H38B 109.5
H38A C38 H38B 109.5
C37 C38 H38C 109.5
H38A C38 H38C 109.5
H38B C38 H38C 109.5
C37 C39 H39A 109.5
C37 C39 H39B 109.5
H39A C39 H39B 109.5
C37 C39 H39C 109.5
H39A C39 H39C 109.5
H39B C39 H39C 109.5
C36 C40 C41 110.7(7)
C36 C40 C42 110.8(7)
C41 C40 C42 110.1(8)
C36 C40 H40 108.4
C41 C40 H40 108.4
C42 C40 H40 108.4
C40 C41 H41A 109.5
C40 C41 H41B 109.5
H41A C41 H41B 109.5
C40 C41 H41C 109.5
H41A C41 H41C 109.5
H41B C41 H41C 109.5
C40 C42 H42A 109.5
C40 C42 H42B 109.5
H42A C42 H42B 109.5
C40 C42 H42C 109.5
H42A C42 H42C 109.5
H42B C42 H42C 109.5
C48 C43 C44 122.1(8)
C48 C43 N4 120.1(7)
C44 C43 N4 117.7(7)
C45 C44 C43 116.8(8)
C45 C44 C49 122.0(9)
C43 C44 C49 121.0(9)
C44 C45 C46 121.7(9)
C44 C45 H45 119.2
C46 C45 H45 119.2
C47 C46 C45 119.5(9)
C47 C46 H46 120.3
C45 C46 H46 120.3
C48 C47 C46 122.3(8)
C48 C47 H47 118.8
C46 C47 H47 118.8
C47 C48 C43 117.4(8)
C47 C48 C52 119.7(7)
C43 C48 C52 122.6(7)
C50 C49 C44 113.4(11)
C50 C49 C51 109.2(10)
C44 C49 C51 111.0(9)
C50 C49 H49 107.7
C44 C49 H49 107.7
C51 C49 H49 107.7
C49 C50 H50A 109.5
C49 C50 H50B 109.5
H50A C50 H50B 109.5
C49 C50 H50C 109.5
H50A C50 H50C 109.5
H50B C50 H50C 109.5
C49 C51 H51A 109.5
C49 C51 H51B 109.5
H51A C51 H51B 109.5
C49 C51 H51C 109.5
H51A C51 H51C 109.5
H51B C51 H51C 109.5
C48 C52 C53 114.0(6)
C48 C52 C54 108.8(8)
C53 C52 C54 109.0(7)
C48 C52 H52 108.3
C53 C52 H52 108.3
C54 C52 H52 108.3
C52 C53 H53A 109.5
C52 C53 H53B 109.5
H53A C53 H53B 109.5
C52 C53 H53C 109.5
H53A C53 H53C 109.5
H53B C53 H53C 109.5
C52 C54 H54A 109.5
C52 C54 H54B 109.5
H54A C54 H54B 109.5
C52 C54 H54C 109.5
H54A C54 H54C 109.5
H54B C54 H54C 109.5
C55 Bi3 Br8 93.86(15)
C55 Bi3 Br7 84.30(15)
Br8 Bi3 Br7 89.56(3)
C55 Bi3 Br9 97.50(15)
Br8 Bi3 Br9 85.24(3)
Br7 Bi3 Br9 174.59(2)
C55 Bi3 Br12 176.11(15)
Br8 Bi3 Br12 84.64(3)
Br7 Bi3 Br12 92.09(2)
Br9 Bi3 Br12 85.96(2)
C55 Bi3 Br11 113.64(15)
Br8 Bi3 Br11 145.04(2)
Br7 Bi3 Br11 113.30(2)
Br9 Bi3 Br11 70.70(2)
Br12 Bi3 Br11 69.13(2)
C82 Bi4 Br11 94.59(16)
C82 Bi4 Br10 95.19(17)
Br11 Bi4 Br10 91.00(3)
C82 Bi4 Br12 84.41(17)
Br11 Bi4 Br12 87.68(3)
Br10 Bi4 Br12 178.58(3)
Bi4 Br11 Bi3 82.83(2)
Bi4 Br12 Bi3 87.08(2)
C55 N5 C56 109.7(6)
C55 N5 C58 127.7(6)
C56 N5 C58 121.8(6)
C55 N6 C57 110.2(6)
C55 N6 C70 125.0(5)
C57 N6 C70 124.4(6)
C82 N7 C83 111.4(5)
C82 N7 C85 122.5(5)
C83 N7 C85 125.7(6)
C82 N8 C84 110.7(5)
C82 N8 C97 125.0(6)
C84 N8 C97 123.7(6)
N6 C55 N5 105.3(5)
N6 C55 Bi3 118.2(4)
N5 C55 Bi3 135.0(5)
C57 C56 N5 107.9(6)
C57 C56 H56 126.0
N5 C56 H56 126.0
C56 C57 N6 106.8(6)
C56 C57 H57 126.6
N6 C57 H57 126.6
C63 C58 C59 123.1(7)
C63 C58 N5 117.1(6)
C59 C58 N5 119.6(6)
C60 C59 C58 116.4(7)
C60 C59 C64 120.2(7)
C58 C59 C64 123.4(7)
C59 C60 C61 122.0(8)
C59 C60 H60 119.0
C61 C60 H60 119.0
C62 C61 C60 119.6(8)
C62 C61 H61 120.2
C60 C61 H61 120.2
C61 C62 C63 121.2(8)
C61 C62 H62 119.4
C63 C62 H62 119.4
C58 C63 C62 117.6(7)
C58 C63 C67 123.2(7)
C62 C63 C67 119.2(8)
C59 C64 C66 111.5(7)
C59 C64 C65 112.3(8)
C66 C64 C65 110.4(8)
C59 C64 H64 107.5
C66 C64 H64 107.5
C65 C64 H64 107.5
C64 C65 H65A 109.5
C64 C65 H65B 109.5
H65A C65 H65B 109.5
C64 C65 H65C 109.5
H65A C65 H65C 109.5
H65B C65 H65C 109.5
C64 C66 H66A 109.5
C64 C66 H66B 109.5
H66A C66 H66B 109.5
C64 C66 H66C 109.5
H66A C66 H66C 109.5
H66B C66 H66C 109.5
C63 C67 C69 110.1(8)
C63 C67 C68 112.5(9)
C69 C67 C68 110.6(10)
C63 C67 H67 107.8
C69 C67 H67 107.8
C68 C67 H67 107.8
C67 C68 H68A 109.5
C67 C68 H68B 109.5
H68A C68 H68B 109.5
C67 C68 H68C 109.5
H68A C68 H68C 109.5
H68B C68 H68C 109.5
C67 C69 H69A 109.5
C67 C69 H69B 109.5
H69A C69 H69B 109.5
C67 C69 H69C 109.5
H69A C69 H69C 109.5
H69B C69 H69C 109.5
C71 C70 C75 123.5(7)
C71 C70 N6 119.1(6)
C75 C70 N6 117.4(7)
C72 C71 C70 116.6(7)
C72 C71 C76 119.5(7)
C70 C71 C76 123.7(7)
C73 C72 C71 121.3(9)
C73 C72 H72 119.4
C71 C72 H72 119.4
C72 C73 C74 120.7(8)
C72 C73 H73 119.7
C74 C73 H73 119.7
C73 C74 C75 121.3(8)
C73 C74 H74 119.3
C75 C74 H74 119.3
C74 C75 C70 116.5(7)
C74 C75 C79 120.2(7)
C70 C75 C79 123.3(7)
C71 C76 C77 113.7(8)
C71 C76 C78 109.0(7)
C77 C76 C78 108.4(7)
C71 C76 H76 108.6
C77 C76 H76 108.6
C78 C76 H76 108.6
C76 C77 H77A 109.5
C76 C77 H77B 109.5
H77A C77 H77B 109.5
C76 C77 H77C 109.5
H77A C77 H77C 109.5
H77B C77 H77C 109.5
C76 C78 H78A 109.5
C76 C78 H78B 109.5
H78A C78 H78B 109.5
C76 C78 H78C 109.5
H78A C78 H78C 109.5
H78B C78 H78C 109.5
C75 C79 C81 110.9(8)
C75 C79 C80 112.7(7)
C81 C79 C80 110.0(8)
C75 C79 H79 107.6
C81 C79 H79 107.6
C80 C79 H79 107.6
C79 C80 H80A 109.5
C79 C80 H80B 109.5
H80A C80 H80B 109.5
C79 C80 H80C 109.5
H80A C80 H80C 109.5
H80B C80 H80C 109.5
C79 C81 H81A 109.5
C79 C81 H81B 109.5
H81A C81 H81B 109.5
C79 C81 H81C 109.5
H81A C81 H81C 109.5
H81B C81 H81C 109.5
N7 C82 N8 104.3(5)
N7 C82 Bi4 118.6(4)
N8 C82 Bi4 136.0(5)
C84 C83 N7 106.4(6)
C84 C83 H83 126.8
N7 C83 H83 126.8
C83 C84 N8 107.2(6)
C83 C84 H84 126.4
N8 C84 H84 126.4
C86 C85 C90 123.6(6)
C86 C85 N7 117.9(6)
C90 C85 N7 118.5(6)
C85 C86 C87 116.4(7)
C85 C86 C91 122.0(6)
C87 C86 C91 121.4(7)
C88 C87 C86 121.2(8)
C88 C87 H87 119.4
C86 C87 H87 119.4
C87 C88 C89 121.4(7)
C87 C88 H88 119.3
C89 C88 H88 119.3
C88 C89 C90 120.4(8)
C88 C89 H89 119.8
C90 C89 H89 119.8
C89 C90 C85 116.7(7)
C89 C90 C94 120.5(7)
C85 C90 C94 122.6(6)
C86 C91 C93 109.9(9)
C86 C91 C92 113.2(8)
C93 C91 C92 109.2(8)
C86 C91 H91 108.2
C93 C91 H91 108.2
C92 C91 H91 108.2
C91 C92 H92A 109.5
C91 C92 H92B 109.5
H92A C92 H92B 109.5
C91 C92 H92C 109.5
H92A C92 H92C 109.5
H92B C92 H92C 109.5
C91 C93 H93A 109.5
C91 C93 H93B 109.5
H93A C93 H93B 109.5
C91 C93 H93C 109.5
H93A C93 H93C 109.5
H93B C93 H93C 109.5
C90 C94 C96 110.4(6)
C90 C94 C95 112.5(7)
C96 C94 C95 109.8(7)
C90 C94 H94 108.0
C96 C94 H94 108.0
C95 C94 H94 108.0
C94 C95 H95A 109.5
C94 C95 H95B 109.5
H95A C95 H95B 109.5
C94 C95 H95C 109.5
H95A C95 H95C 109.5
H95B C95 H95C 109.5
C94 C96 H96A 109.5
C94 C96 H96B 109.5
H96A C96 H96B 109.5
C94 C96 H96C 109.5
H96A C96 H96C 109.5
H96B C96 H96C 109.5
C98 C97 C102 125.2(8)
C98 C97 N8 117.1(8)
C102 C97 N8 117.7(8)
C97 C98 C99 114.8(13)
C97 C98 C103 123.1(8)
C99 C98 C103 122.0(12)
C100 C99 C98 122.1(15)
C100 C99 H99 118.9
C98 C99 H99 118.9
C99 C100 C101 120.4(12)
C99 C100 H100 119.8
C101 C100 H100 119.8
C102 C101 C100 121.6(17)
C102 C101 H101 119.2
C100 C101 H101 119.2
C101 C102 C97 115.4(14)
C101 C102 C106 121.5(13)
C97 C102 C106 123.1(8)
C98 C103 C105 109.7(11)
C98 C103 C104 113.5(13)
C105 C103 C104 109.2(11)
C98 C103 H103 108.1
C105 C103 H103 108.1
C104 C103 H103 108.1
C103 C104 H10A 109.5
C103 C104 H10B 109.5
H10A C104 H10B 109.5
C103 C104 H10C 109.5
H10A C104 H10C 109.5
H10B C104 H10C 109.5
C103 C105 H10D 109.5
C103 C105 H10E 109.5
H10D C105 H10E 109.5
C103 C105 H10F 109.5
H10D C105 H10F 109.5
H10E C105 H10F 109.5
C102 C106 C107 113.5(12)
C102 C106 C108 109.9(10)
C107 C106 C108 108.8(9)
C102 C106 H106 108.2
C107 C106 H106 108.2
C108 C106 H106 108.2
C106 C107 H10G 109.5
C106 C107 H10H 109.5
H10G C107 H10H 109.5
C106 C107 H10I 109.5
H10G C107 H10I 109.5
H10H C107 H10I 109.5
C106 C108 H10J 109.5
C106 C108 H10K 109.5
H10J C108 H10K 109.5
C106 C108 H10L 109.5
H10J C108 H10L 109.5
H10K C108 H10L 109.5

loop_
_geom_bond_atom_site_label_1
_geom_bond_atom_site_label_2
_geom_bond_distance
O1S C4S 1.420(14)
O1S C1S 1.493(16)
C1S C2S 1.422(16)
C1S H1S1 0.9900
C1S H1S2 0.9900
C2S C3S 1.447(15)
C2S H2S1 0.9900
C2S H2S2 0.9900
C3S C4S 1.520(15)
C3S H3S1 0.9900
C3S H3S2 0.9900
C4S H4S1 0.9900
C4S H4S2 0.9900
O1T C4T 1.368(18)
O1T C1T 1.525(19)
C1T C2T 1.41(2)
C1T H1T1 0.9900
C1T H1T2 0.9900
C2T C3T 1.41(2)
C2T H2T1 0.9900
C2T H2T2 0.9900
C3T C4T 1.57(2)
C3T H3T1 0.9900
C3T H3T2 0.9900
C4T H4T1 0.9900
C4T H4T2 0.9900
Bi1 C1 2.418(6)
Bi1 Br2 2.6189(7)
Bi1 Br1 2.7916(7)
Bi1 Br3 2.8496(7)
Bi1 Br6 3.2548(8)
Bi1 Br5 3.3890(7)
Bi2 C28 2.400(7)
Bi2 Br5 2.6056(7)
Bi2 Br4 2.7587(9)
Bi2 Br6 2.8551(8)
Bi2 Br3 3.2868(7)
N1 C1 1.360(8)
N1 C2 1.388(8)
N1 C4 1.444(8)
N2 C1 1.351(8)
N2 C3 1.385(8)
N2 C16 1.467(7)
N3 C28 1.359(9)
N3 C29 1.397(9)
N3 C31 1.451(10)
N4 C28 1.351(9)
N4 C30 1.388(10)
N4 C43 1.448(10)
C2 C3 1.354(9)
C2 H2 0.9500
C3 H3 0.9500
C4 C9 1.395(10)
C4 C5 1.402(10)
C5 C6 1.401(10)
C5 C10 1.520(11)
C6 C7 1.379(14)
C6 H6 0.9500
C7 C8 1.366(14)
C7 H7 0.9500
C8 C9 1.376(10)
C8 H8 0.9500
C9 C13 1.531(11)
C10 C11 1.515(11)
C10 C12 1.520(13)
C10 H10 1.0000
C11 H11A 0.9800
C11 H11B 0.9800
C11 H11C 0.9800
C12 H12A 0.9800
C12 H12B 0.9800
C12 H12C 0.9800
C13 C15 1.519(12)
C13 C14 1.527(12)
C13 H13 1.0000
C14 H14A 0.9800
C14 H14B 0.9800
C14 H14C 0.9800
C15 H15A 0.9800
C15 H15B 0.9800
C15 H15C 0.9800
C16 C21 1.385(10)
C16 C17 1.399(9)
C17 C18 1.403(10)
C17 C22 1.522(10)
C18 C19 1.370(11)
C18 H18 0.9500
C19 C20 1.382(11)
C19 H19 0.9500
C20 C21 1.406(9)
C20 H20 0.9500
C21 C25 1.519(10)
C22 C24 1.524(13)
C22 C23 1.528(11)
C22 H22 1.0000
C23 H23A 0.9800
C23 H23B 0.9800
C23 H23C 0.9800
C24 H24A 0.9800
C24 H24B 0.9800
C24 H24C 0.9800
C25 C27 1.509(13)
C25 C26 1.533(13)
C25 H25 1.0000
C26 H26A 0.9800
C26 H26B 0.9800
C26 H26C 0.9800
C27 H27A 0.9800
C27 H27B 0.9800
C27 H27C 0.9800
C29 C30 1.332(12)
C29 H29 0.9500
C30 H30 0.9500
C31 C36 1.391(13)
C31 C32 1.400(11)
C32 C33 1.413(13)
C32 C37 1.505(15)
C33 C34 1.386(17)
C33 H33 0.9500
C34 C35 1.374(15)
C34 H34 0.9500
C35 C36 1.390(12)
C35 H35 0.9500
C36 C40 1.521(12)
C37 C38 1.520(14)
C37 C39 1.529(16)
C37 H37 1.0000
C38 H38A 0.9800
C38 H38B 0.9800
C38 H38C 0.9800
C39 H39A 0.9800
C39 H39B 0.9800
C39 H39C 0.9800
C40 C41 1.529(12)
C40 C42 1.534(13)
C40 H40 1.0000
C41 H41A 0.9800
C41 H41B 0.9800
C41 H41C 0.9800
C42 H42A 0.9800
C42 H42B 0.9800
C42 H42C 0.9800
C43 C48 1.407(10)
C43 C44 1.421(11)
C44 C45 1.387(14)
C44 C49 1.521(13)
C45 C46 1.392(15)
C45 H45 0.9500
C46 C47 1.377(13)
C46 H46 0.9500
C47 C48 1.376(11)
C47 H47 0.9500
C48 C52 1.513(11)
C49 C50 1.511(18)
C49 C51 1.523(18)
C49 H49 1.0000
C50 H50A 0.9800
C50 H50B 0.9800
C50 H50C 0.9800
C51 H51A 0.9800
C51 H51B 0.9800
C51 H51C 0.9800
C52 C53 1.538(11)
C52 C54 1.539(13)
C52 H52 1.0000
C53 H53A 0.9800
C53 H53B 0.9800
C53 H53C 0.9800
C54 H54A 0.9800
C54 H54B 0.9800
C54 H54C 0.9800
Bi3 C55 2.426(6)
Bi3 Br8 2.5782(8)
Bi3 Br7 2.7764(8)
Bi3 Br9 2.8982(8)
Bi3 Br12 3.1148(8)
Bi3 Br11 3.6020(8)
Bi4 C82 2.378(6)
Bi4 Br11 2.5909(7)
Bi4 Br10 2.7244(9)
Bi4 Br12 2.9301(8)
N5 C55 1.367(8)
N5 C56 1.377(9)
N5 C58 1.458(9)
N6 C55 1.354(8)
N6 C57 1.388(9)
N6 C70 1.453(9)
N7 C82 1.356(8)
N7 C83 1.381(8)
N7 C85 1.453(8)
N8 C82 1.364(8)
N8 C84 1.380(9)
N8 C97 1.466(8)
C56 C57 1.338(11)
C56 H56 0.9500
C57 H57 0.9500
C58 C63 1.394(10)
C58 C59 1.397(10)
C59 C60 1.389(11)
C59 C64 1.504(11)
C60 C61 1.392(13)
C60 H60 0.9500
C61 C62 1.367(13)
C61 H61 0.9500
C62 C63 1.395(11)
C62 H62 0.9500
C63 C67 1.514(12)
C64 C66 1.516(13)
C64 C65 1.528(13)
C64 H64 1.0000
C65 H65A 0.9800
C65 H65B 0.9800
C65 H65C 0.9800
C66 H66A 0.9800
C66 H66B 0.9800
C66 H66C 0.9800
C67 C69 1.516(18)
C67 C68 1.530(13)
C67 H67 1.0000
C68 H68A 0.9800
C68 H68B 0.9800
C68 H68C 0.9800
C69 H69A 0.9800
C69 H69B 0.9800
C69 H69C 0.9800
C70 C71 1.400(10)
C70 C75 1.413(10)
C71 C72 1.399(11)
C71 C76 1.518(11)
C72 C73 1.377(14)
C72 H72 0.9500
C73 C74 1.381(14)
C73 H73 0.9500
C74 C75 1.393(11)
C74 H74 0.9500
C75 C79 1.517(12)
C76 C77 1.527(12)
C76 C78 1.540(12)
C76 H76 1.0000
C77 H77A 0.9800
C77 H77B 0.9800
C77 H77C 0.9800
C78 H78A 0.9800
C78 H78B 0.9800
C78 H78C 0.9800
C79 C81 1.522(14)
C79 C80 1.525(11)
C79 H79 1.0000
C80 H80A 0.9800
C80 H80B 0.9800
C80 H80C 0.9800
C81 H81A 0.9800
C81 H81B 0.9800
C81 H81C 0.9800
C83 C84 1.351(10)
C83 H83 0.9500
C84 H84 0.9500
C85 C86 1.399(10)
C85 C90 1.405(10)
C86 C87 1.399(10)
C86 C91 1.518(12)
C87 C88 1.364(13)
C87 H87 0.9500
C88 C89 1.382(13)
C88 H88 0.9500
C89 C90 1.397(10)
C89 H89 0.9500
C90 C94 1.517(11)
C91 C93 1.520(14)
C91 C92 1.537(14)
C91 H91 1.0000
C92 H92A 0.9800
C92 H92B 0.9800
C92 H92C 0.9800
C93 H93A 0.9800
C93 H93B 0.9800
C93 H93C 0.9800
C94 C96 1.523(12)
C94 C95 1.529(10)
C94 H94 1.0000
C95 H95A 0.9800
C95 H95B 0.9800
C95 H95C 0.9800
C96 H96A 0.9800
C96 H96B 0.9800
C96 H96C 0.9800
C97 C98 1.396(14)
C97 C102 1.419(13)
C98 C99 1.402(14)
C98 C103 1.498(18)
C99 C100 1.37(3)
C99 H99 0.9500
C100 C101 1.39(3)
C100 H100 0.9500
C101 C102 1.380(15)
C101 H101 0.9500
C102 C106 1.483(19)
C103 C105 1.513(18)
C103 C104 1.532(17)
C103 H103 1.0000
C104 H10A 0.9800
C104 H10B 0.9800
C104 H10C 0.9800
C105 H10D 0.9800
C105 H10E 0.9800
C105 H10F 0.9800
C106 C107 1.543(14)
C106 C108 1.546(15)
C106 H106 1.0000
C107 H10G 0.9800
C107 H10H 0.9800
C107 H10I 0.9800
C108 H10J 0.9800
C108 H10K 0.9800
C108 H10L 0.9800
